data_2009324
loop_
_publ_author_name
'G\"orbitz, Carl Henrik'

_publ_section_title
;
 <small>L</small>-Alanyl-<small>L</small>-leucine hemihydrate
;
_journal_issue 12
_journal_name_full 'Acta Crystallographica Section C'
_journal_page_first IUC9900149
_journal_paper_doi 10.1107/S0108270199098327
_journal_volume 55
_journal_year 1999
_chemical_formula_moiety 'C9 H18 N2 O3, 0.5H2 O1'
_chemical_formula_sum 'C9 H19 N2 O3.5'
_chemical_formula_weight 211.26
_chemical_name_systematic
;
 L-Alanyl-L-leucine hemihydrate
;
_space_group_IT_number 5
_symmetry_cell_setting monoclinic
_symmetry_space_group_name_Hall 'C 2y'
_symmetry_space_group_name_H-M 'C 1 2 1'
_audit_creation_method SHELXL-97
_cell_angle_alpha 90.00
_cell_angle_beta 92.406(7)
_cell_angle_gamma 90.00
_cell_formula_units_Z 4
_cell_length_a 33.1828(16)
_cell_length_b 6.3349(7)
_cell_length_c 5.5592(8)
_cell_measurement_reflns_used 4520
_cell_measurement_temperature 150(2)
_cell_measurement_theta_max 25
_cell_measurement_theta_min 3
_cell_volume 1167.6(2)
_computing_cell_refinement 'SAINT (Bruker, 1997)'
_computing_data_collection 'SMART (Siemens, 1995)'
_computing_data_reduction 'SAINT (Bruker, 1997)'
_computing_molecular_graphics 'SHELXTL (Sheldrick, 1997)'
_computing_publication_material 'SHELXTL (Sheldrick, 1997)'
_computing_structure_refinement 'SHELXTL (Sheldrick, 1997)'
_computing_structure_solution 'SHELXTL (Sheldrick, 1997)'
_diffrn_ambient_temperature 150(2)
_diffrn_detector_area_resol_mean 8.3
_diffrn_measured_fraction_theta_full 0.996
_diffrn_measured_fraction_theta_max 0.996
_diffrn_measurement_device_type 'Siemens SMART CCD'
_diffrn_measurement_method 'sets of exposures each taken over 0.3\% \w rotation'
_diffrn_radiation_monochromator graphite
_diffrn_radiation_source 'fine-focus sealed tube'
_diffrn_radiation_type MoK\a
_diffrn_radiation_wavelength 0.71073
_diffrn_reflns_av_R_equivalents 0.079
_diffrn_reflns_av_sigmaI/netI 0.0381
_diffrn_reflns_limit_h_max 39
_diffrn_reflns_limit_h_min -39
_diffrn_reflns_limit_k_max 7
_diffrn_reflns_limit_k_min -7
_diffrn_reflns_limit_l_max 6
_diffrn_reflns_limit_l_min -6
_diffrn_reflns_number 6219
_diffrn_reflns_theta_full 25.18
_diffrn_reflns_theta_max 25.18
_diffrn_reflns_theta_min 3.27
_diffrn_standards_decay_% none
_exptl_absorpt_coefficient_mu 0.092
_exptl_absorpt_correction_T_max 0.998
_exptl_absorpt_correction_T_min 0.937
_exptl_absorpt_correction_type empirical
_exptl_absorpt_process_details '(SADABS; Sheldrick, 1996)'
_exptl_crystal_colour colourless
_exptl_crystal_density_diffrn 1.202
_exptl_crystal_density_method 'not measured'
_exptl_crystal_description plate
_exptl_crystal_F_000 460
_exptl_crystal_size_max 0.70
_exptl_crystal_size_mid 0.55
_exptl_crystal_size_min 0.02
_refine_diff_density_max 0.360
_refine_diff_density_min -0.350
_refine_ls_extinction_method none
_refine_ls_goodness_of_fit_ref 1.156
_refine_ls_hydrogen_treatment constr
_refine_ls_matrix_type full
_refine_ls_number_parameters 136
_refine_ls_number_reflns 1150
_refine_ls_number_restraints 1
_refine_ls_restrained_S_all 1.156
_refine_ls_R_factor_all 0.0798
_refine_ls_R_factor_gt 0.0752
_refine_ls_shift/su_max 0.007
_refine_ls_shift/su_mean 0.001
_refine_ls_structure_factor_coef Fsqd
_refine_ls_weighting_details 'calc w = 1/[\s^2^(Fo^2^)+(0.088P)^2^+2.800P] where P = (Fo^2^+2Fc^2^)/3'
_refine_ls_weighting_scheme calc
_refine_ls_wR_factor_ref 0.1978
_reflns_number_gt 1075
_reflns_number_total 1150
_reflns_threshold_expression I>2\s(I)
_cod_data_source_file qb0134.cif
_cod_data_source_block I
_cod_original_sg_symbol_H-M 'C 2'
_cod_original_formula_sum 'C9 H19 N2 O3.50'
_cod_database_code 2009324
_cod_database_fobs_code 2009324

loop_
_symmetry_equiv_pos_as_xyz
'x, y, z'
'-x, y, -z'
'x+1/2, y+1/2, z'
'-x+1/2, y+1/2, -z'

loop_
_atom_site_label
_atom_site_fract_x
_atom_site_fract_y
_atom_site_fract_z
_atom_site_U_iso_or_equiv
_atom_site_adp_type
_atom_site_calc_flag
_atom_site_refinement_flags
_atom_site_occupancy
_atom_site_disorder_assembly
_atom_site_disorder_group
_atom_site_type_symbol
O1 0.40734(12) 0.6149(7) 0.6916(6) 0.0315(9) Uani d . 1 . . O
O2 0.43329(10) 0.0982(7) 0.7396(6) 0.0274(9) Uani d . 1 . . O
O3 0.39075(11) 0.0972(7) 1.0474(6) 0.0268(9) Uani d . 1 . . O
N1 0.43529(13) 0.8228(7) 0.3106(8) 0.0241(10) Uani d . 1 . . N
H1 0.4614 0.8366 0.2690 0.036 Uiso calc R 1 . . H
H2 0.4332 0.8585 0.4681 0.036 Uiso calc R 1 . . H
H3 0.4194 0.9095 0.2171 0.036 Uiso calc R 1 . . H
N2 0.37939(13) 0.3461(8) 0.4660(8) 0.0246(10) Uani d . 1 . . N
H4 0.3736 0.3000 0.3193 0.030 Uiso calc R 1 . . H
C1 0.42202(15) 0.5986(10) 0.2735(9) 0.0235(11) Uani d . 1 . . C
H1C 0.4018 0.5932 0.1352 0.028 Uiso calc R 1 . . H
C2 0.45851(17) 0.4625(11) 0.2130(12) 0.0354(15) Uani d . 1 . . C
H21 0.4691 0.5097 0.0601 0.053 Uiso calc R 1 . . H
H22 0.4502 0.3144 0.1990 0.053 Uiso calc R 1 . . H
H23 0.4795 0.4764 0.3412 0.053 Uiso calc R 1 . . H
C3 0.40219(16) 0.5240(9) 0.4976(10) 0.0228(11) Uani d . 1 . . C
C4 0.36455(15) 0.2312(9) 0.6719(9) 0.0218(11) Uani d . 1 . . C
H41 0.3489 0.3303 0.7724 0.026 Uiso calc R 1 . . H
C5 0.33594(16) 0.0561(10) 0.5722(10) 0.0295(14) Uani d . 1 . . C
H51 0.3140 0.1246 0.4745 0.035 Uiso calc R 1 . . H
H52 0.3513 -0.0333 0.4621 0.035 Uiso calc R 1 . . H
C6 0.31665(15) -0.0884(10) 0.7547(10) 0.0284(13) Uani d . 1 . . C
H61 0.3386 -0.1561 0.8564 0.034 Uiso calc R 1 . . H
C7 0.28901(18) 0.0359(12) 0.9212(11) 0.0380(16) Uani d . 1 . . C
H71 0.3050 0.1414 1.0120 0.057 Uiso calc R 1 . . H
H72 0.2767 -0.0617 1.0335 0.057 Uiso calc R 1 . . H
H73 0.2678 0.1070 0.8236 0.057 Uiso calc R 1 . . H
C8 0.29249(18) -0.2621(12) 0.6232(13) 0.0426(17) Uani d . 1 . . C
H81 0.2821 -0.3613 0.7410 0.064 Uiso calc R 1 . . H
H82 0.3100 -0.3375 0.5144 0.064 Uiso calc R 1 . . H
H83 0.2699 -0.1989 0.5300 0.064 Uiso calc R 1 . . H
C9 0.39968(14) 0.1352(9) 0.8296(9) 0.0212(11) Uani d . 1 . . C
O5 0.5000 -0.0611(11) 1.0000 0.0326(13) Uani d S 1 . . O
H5 0.4840 0.0211 0.9216 0.049 Uiso d R 1 . . H

loop_
_atom_site_aniso_label
_atom_site_aniso_U_11
_atom_site_aniso_U_22
_atom_site_aniso_U_33
_atom_site_aniso_U_12
_atom_site_aniso_U_13
_atom_site_aniso_U_23
O1 0.049(2) 0.027(2) 0.0186(18) -0.005(2) 0.0021(15) -0.0054(19)
O2 0.0241(18) 0.030(2) 0.0276(18) -0.0008(18) 0.0001(14) 0.001(2)
O3 0.0321(19) 0.027(2) 0.0208(17) 0.0013(19) 0.0003(13) -0.0013(19)
N1 0.029(2) 0.020(2) 0.023(2) -0.001(2) 0.0011(17) -0.0016(19)
N2 0.029(2) 0.024(2) 0.020(2) -0.0011(19) 0.0012(16) 0.000(2)
C1 0.028(3) 0.024(3) 0.019(2) -0.004(3) 0.0017(18) 0.002(2)
C2 0.032(3) 0.031(3) 0.044(3) 0.000(3) 0.006(2) -0.010(3)
C3 0.023(2) 0.018(2) 0.027(3) 0.001(2) 0.0054(19) 0.005(2)
C4 0.023(2) 0.020(3) 0.023(3) 0.001(2) 0.0039(19) 0.005(2)
C5 0.022(2) 0.038(4) 0.028(3) -0.005(2) 0.000(2) -0.001(3)
C6 0.021(2) 0.029(3) 0.035(3) -0.003(2) 0.000(2) 0.010(3)
C7 0.031(3) 0.046(4) 0.037(3) -0.001(3) 0.004(2) 0.010(3)
C8 0.033(3) 0.043(4) 0.052(4) -0.015(3) 0.000(3) 0.005(3)
C9 0.023(2) 0.019(3) 0.021(2) 0.000(2) -0.0041(19) 0.004(2)
O5 0.027(3) 0.033(3) 0.037(3) 0.000 -0.002(2) 0.000

loop_
_atom_type_symbol
_atom_type_description
_atom_type_scat_dispersion_real
_atom_type_scat_dispersion_imag
_atom_type_scat_source
C C 0.0033 0.0016 'International Tables Vol C Tables 4.2.6.8 and 6.1.1.4'
H H 0.0000 0.0000 'International Tables Vol C Tables 4.2.6.8 and 6.1.1.4'
N N 0.0061 0.0033 'International Tables Vol C Tables 4.2.6.8 and 6.1.1.4'
O O 0.0106 0.0060 'International Tables Vol C Tables 4.2.6.8 and 6.1.1.4'

loop_
_geom_angle_atom_site_label_1
_geom_angle_atom_site_label_2
_geom_angle_atom_site_label_3
_geom_angle
C1 N1 H1 109.5
C1 N1 H2 109.5
H1 N1 H2 109.5
C1 N1 H3 109.5
H1 N1 H3 109.5
H2 N1 H3 109.5
C3 N2 C4 121.0(5)
C3 N2 H4 119.5
C4 N2 H4 119.5
N1 C1 C3 108.6(5)
N1 C1 C2 109.4(4)
C3 C1 C2 112.3(5)
N1 C1 H1C 108.8
C3 C1 H1C 108.8
C2 C1 H1C 108.8
C1 C2 H21 109.5
C1 C2 H22 109.5
H21 C2 H22 109.5
C1 C2 H23 109.5
H21 C2 H23 109.5
H22 C2 H23 109.5
O1 C3 N2 123.8(5)
O1 C3 C1 121.9(5)
N2 C3 C1 114.3(5)
N2 C4 C5 107.4(4)
N2 C4 C9 111.6(4)
C5 C4 C9 110.8(5)
N2 C4 H41 109.0
C5 C4 H41 109.0
C9 C4 H41 109.0
C6 C5 C4 117.4(5)
C6 C5 H51 108.0
C4 C5 H51 108.0
C6 C5 H52 108.0
C4 C5 H52 108.0
H51 C5 H52 107.2
C5 C6 C8 109.9(5)
C5 C6 C7 111.6(5)
C8 C6 C7 109.9(5)
C5 C6 H61 108.5
C8 C6 H61 108.5
C7 C6 H61 108.5
C6 C7 H71 109.5
C6 C7 H72 109.5
H71 C7 H72 109.5
C6 C7 H73 109.5
H71 C7 H73 109.5
H72 C7 H73 109.5
C6 C8 H81 109.5
C6 C8 H82 109.5
H81 C8 H82 109.5
C6 C8 H83 109.5
H81 C8 H83 109.5
H82 C8 H83 109.5
O2 C9 O3 125.6(5)
O2 C9 C4 120.2(5)
O3 C9 C4 114.1(4)

loop_
_geom_bond_atom_site_label_1
_geom_bond_atom_site_label_2
_geom_bond_site_symmetry_2
_geom_bond_distance
_geom_bond_publ_flag
O1 C3 . 1.228(7) ?
O2 C9 . 1.263(6) ?
O3 C9 . 1.281(6) ?
N1 C1 . 1.499(8) ?
N1 H1 . 0.9100 ?
N1 H2 . 0.9100 ?
N1 H3 . 0.9100 ?
N2 C3 . 1.365(7) ?
N2 C4 . 1.459(7) ?
N2 H4 . 0.8800 ?
C1 C3 . 1.509(7) ?
C1 C2 . 1.536(8) ?
C1 H1C . 1.0000 ?
C2 H21 . 0.9800 ?
C2 H22 . 0.9800 ?
C2 H23 . 0.9800 ?
C4 C5 . 1.547(8) ?
C4 C9 . 1.553(7) ?
C4 H41 . 1.0000 ?
C5 C6 . 1.527(8) ?
C5 H51 . 0.9900 ?
C5 H52 . 0.9900 ?
C6 C8 . 1.529(9) ?
C6 C7 . 1.546(8) ?
C6 H61 . 1.0000 ?
C7 H71 . 0.9800 ?
C7 H72 . 0.9800 ?
C7 H73 . 0.9800 ?
C8 H81 . 0.9800 ?
C8 H82 . 0.9800 ?
C8 H83 . 0.9800 ?
O5 H5 . 0.8505 ?

loop_
_geom_hbond_atom_site_label_D
_geom_hbond_atom_site_label_H
_geom_hbond_atom_site_label_A
_geom_hbond_site_symmetry_A
_geom_hbond_distance_DH
_geom_hbond_distance_HA
_geom_hbond_distance_DA
_geom_hbond_angle_DHA
_geom_hbond_publ_flag
N1 H1 O5 1_564 0.91 2.11 2.906(5) 145 y
N1 H2 O2 1_565 0.91 2.14 2.958(6) 149 y
N1 H3 O3 1_564 0.91 1.77 2.677(6) 174 y
N2 H4 O3 1_554 0.88 2.08 2.849(6) 145 y
O5 H5 O2 1_555 0.85 1.99 2.783(4) 155 y

loop_
_geom_torsion_atom_site_label_1
_geom_torsion_atom_site_label_2
_geom_torsion_atom_site_label_3
_geom_torsion_atom_site_label_4
_geom_torsion
C4 N2 C3 O1 -9.9(8)
C4 N2 C3 C1 168.3(5)
N1 C1 C3 O1 -18.5(7)
C2 C1 C3 O1 102.7(7)
N1 C1 C3 N2 163.3(4)
C2 C1 C3 N2 -75.5(6)
C3 N2 C4 C5 173.3(4)
C3 N2 C4 C9 -65.0(6)
N2 C4 C5 C6 179.5(4)
C9 C4 C5 C6 57.3(6)
C4 C5 C6 C8 -175.1(5)
C4 C5 C6 C7 62.7(6)
N2 C4 C9 O2 -23.6(7)
C5 C4 C9 O2 96.0(6)
N2 C4 C9 O3 157.4(5)
C5 C4 C9 O3 -83.0(6)

loop_
_cod_related_entry_id
_cod_related_entry_database
_cod_related_entry_code
1 ChemSpider 21182712
